data_7700301
loop_
_publ_author_name
'Conejo-Rodr\'iguez, Ver\'onica'
'Pe\~nas-Defrutos, Marconi N'
'Espinet, Pablo'

_publ_section_title
;
 4-Pyridylisocyanide gold(i) and gold(i)-plus-silver(i) luminescent and
 mechanochromic materials: the silver role.
;
_journal_issue 28
_journal_name_full 'Dalton transactions (Cambridge, England : 2003)'
_journal_page_first 10412
_journal_page_last 10416
_journal_paper_doi 10.1039/c9dt01618j
_journal_volume 48
_journal_year 2019
_chemical_formula_moiety 'C12 H4 Au Cl2 F3 N2'
_chemical_formula_sum 'C12 H4 Au Cl2 F3 N2'
_chemical_formula_weight 501.04
_space_group_crystal_system orthorhombic
_space_group_IT_number 18
_space_group_name_Hall 'P 2 2ab'
_space_group_name_H-M_alt 'P 21 21 2'
_symmetry_space_group_name_Hall 'P 2 2ab'
_symmetry_space_group_name_H-M 'P 21 21 2'
_atom_sites_solution_hydrogens geom
_atom_sites_solution_primary iterative
_audit_creation_date 2019-06-18
_audit_creation_method
;
Olex2 1.2
(compiled 2018.05.29 svn.r3508 for OlexSys, GUI svn.r5506)
;
_audit_update_record
;
2019-06-18 deposited with the CCDC.    2019-06-19 downloaded from the CCDC.
;
_cell_angle_alpha 90
_cell_angle_beta 90
_cell_angle_gamma 90
_cell_formula_units_Z 48
_cell_length_a 35.8917(7)
_cell_length_b 38.9207(10)
_cell_length_c 13.6252(3)
_cell_measurement_temperature 294
_cell_volume 19033.5(7)
_computing_molecular_graphics 'Olex2 (Dolomanov et al., 2009)'
_computing_publication_material 'Olex2 (Dolomanov et al., 2009)'
_computing_structure_refinement 'ShelXL (Sheldrick, 2015)'
_computing_structure_solution 'olex2.solve (Bourhis et al., 2015)'
_diffrn_ambient_temperature 294
_diffrn_measured_fraction_theta_full 0.997
_diffrn_measured_fraction_theta_max 0.869
_diffrn_radiation_type MoK\a
_diffrn_radiation_wavelength 0.71073
_diffrn_reflns_av_R_equivalents 0.0642
_diffrn_reflns_av_unetI/netI 0.1524
_diffrn_reflns_Laue_measured_fraction_full 0.997
_diffrn_reflns_Laue_measured_fraction_max 0.869
_diffrn_reflns_limit_h_max 39
_diffrn_reflns_limit_h_min -49
_diffrn_reflns_limit_k_max 49
_diffrn_reflns_limit_k_min -38
_diffrn_reflns_limit_l_max 18
_diffrn_reflns_limit_l_min -14
_diffrn_reflns_number 88140
_diffrn_reflns_point_group_measured_fraction_full 0.997
_diffrn_reflns_point_group_measured_fraction_max 0.823
_diffrn_reflns_theta_full 25.242
_diffrn_reflns_theta_max 29.778
_diffrn_reflns_theta_min 3.241
_exptl_absorpt_coefficient_mu 9.631
_exptl_crystal_colour colourless
_exptl_crystal_colour_primary colourless
_exptl_crystal_density_diffrn 2.098
_exptl_crystal_description needle
_exptl_crystal_F_000 11040
_exptl_crystal_preparation Luminescent
_refine_diff_density_max 1.286
_refine_diff_density_min -1.611
_refine_diff_density_rms 0.147
_refine_ls_abs_structure_details
;
 Flack x determined using 4726 quotients [(I+)-(I-)]/[(I+)+(I-)]
 (Parsons, Flack and Wagner, Acta Cryst. B69 (2013) 249-259).
;
_refine_ls_abs_structure_Flack 0.202(5)
_refine_ls_extinction_method none
_refine_ls_goodness_of_fit_ref 0.910
_refine_ls_hydrogen_treatment constr
_refine_ls_matrix_type full
_refine_ls_number_parameters 1971
_refine_ls_number_reflns 44775
_refine_ls_number_restraints 0
_refine_ls_restrained_S_all 0.910
_refine_ls_R_factor_all 0.1830
_refine_ls_R_factor_gt 0.0637
_refine_ls_shift/su_max 0.001
_refine_ls_shift/su_mean 0.000
_refine_ls_structure_factor_coef Fsqd
_refine_ls_weighting_details 'w=1/[\s^2^(Fo^2^)+(0.0662P)^2^] where P=(Fo^2^+2Fc^2^)/3'
_refine_ls_weighting_scheme calc
_refine_ls_wR_factor_gt 0.1415
_refine_ls_wR_factor_ref 0.1918
_reflns_Friedel_coverage 0.775
_reflns_Friedel_fraction_full 0.997
_reflns_Friedel_fraction_max 0.770
_reflns_number_gt 17007
_reflns_number_total 44775
_reflns_threshold_expression 'I > 2\s(I)'
_cod_data_source_file c9dt01618j2.cif
_cod_data_source_block 2b
_cod_depositor_comments 'Adding full bibliography for 7700298--7700301.cif.'
_cod_database_code 7700301
_shelx_shelxl_version_number 2014/7
_shelx_space_group_comment
;
The symmetry employed for this shelxl refinement is uniquely defined
by the following loop, which should always be used as a source of
symmetry information in preference to the above space-group names.
They are only intended as comments.
;
_olex2_refinement_description
;
1. Fixed Uiso
 At 1.2 times of:
  All C(H) groups
2.a Aromatic/amide H refined with riding coordinates:
 C033(H033), C05X(H05X), C066(H066), C04Y(H04Y), C05L(H05L), C03O(H03O),
 C03P(H03P), C03Q(H03Q), C03V(H03V), C03Y(H03Y), C03Z(H03Z), C041(H041),
 C04M(H04M), C04N(H04N), C04O(H04O), C06D(H06D), C57(H57), C91(H91), C040(H040),
  C052(H052), C053(H053), C054(H054), C05C(H05C), C05D(H05D), C35(H35),
 C46(H46), C05T(H05T), C43(H43), C05P(H05P), C05Q(H05Q), C05R(H05R), C05S(H05S),
  C05U(H05U), C05W(H05W), C05Y(H05Y), C061(H061), C064(H064), C065(H065),
 C40(H40), C31(H31), C2AA(H2AA), C067(H067), C63(H63), C71(H71), C6(H6), C7(H7),
  C1AA(H1AA), C9(H9)
2.b Fitted hexagon refined as free rotating group:
 C039(C05X,C066,N03W,C04Y,C05L), C04S(C06D,C57,N83,C91,C040), C05G(C35,C46,
 N05H,C05T,C43), C2AA(C42,C067,C63,N67,C71), C5(C6,C7,N2,C1AA,C9)
;
_olex2_submission_special_instructions 'No special instructions were received'

loop_
_space_group_symop_operation_xyz
'x, y, z'
'-x, -y, z'
'-x+1/2, y+1/2, -z'
'x+1/2, -y+1/2, -z'

loop_
_atom_site_label
_atom_site_type_symbol
_atom_site_fract_x
_atom_site_fract_y
_atom_site_fract_z
_atom_site_U_iso_or_equiv
_atom_site_adp_type
_atom_site_occupancy
_atom_site_site_symmetry_order
_atom_site_calc_flag
_atom_site_refinement_flags_posn
Au01 Au 0.14747(3) 0.55680(3) 0.03590(9) 0.0772(3) Uani 1 1 d .
Au02 Au -0.11873(3) 0.63127(3) 0.03584(11) 0.0792(3) Uani 1 1 d .
Au03 Au -0.12023(3) 0.63595(3) 0.28651(9) 0.0783(3) Uani 1 1 d .
Au04 Au 0.15087(3) 0.60403(3) 0.28327(9) 0.0772(3) Uani 1 1 d .
Au05 Au 0.35608(3) 0.67459(3) 0.20830(9) 0.0784(3) Uani 1 1 d .
Au06 Au 0.34993(3) 0.66887(3) 0.73491(9) 0.0800(3) Uani 1 1 d .
Au07 Au 0.14700(3) 0.60672(3) 0.52031(9) 0.0779(3) Uani 1 1 d .
Au08 Au 0.14894(3) 0.60914(3) 0.76065(9) 0.0815(3) Uani 1 1 d .
Au09 Au -0.11768(3) 0.63813(3) 0.53475(10) 0.0812(3) Uani 1 1 d .
Au0A Au -0.12256(3) 0.63289(3) 0.78793(10) 0.0793(3) Uani 1 1 d .
Au0B Au 0.35281(3) 0.62856(3) -0.02319(10) 0.0869(3) Uani 1 1 d .
Cl0D Cl -0.11593(18) 0.77712(17) 0.0345(7) 0.087(2) Uani 1 1 d .
Cl0E Cl -0.00872(19) 0.5960(2) 0.2802(6) 0.097(2) Uani 1 1 d .
Cl0F Cl 0.0363(2) 0.5995(2) 0.5262(6) 0.098(2) Uani 1 1 d .
Cl0G Cl -0.1266(2) 0.48634(19) 0.7842(6) 0.103(3) Uani 1 1 d .
Cl0H Cl -0.24918(18) 0.7150(2) 0.0337(8) 0.107(3) Uani 1 1 d .
Cl0I Cl 0.2011(2) 0.42019(18) 0.0488(7) 0.095(2) Uani 1 1 d .
Cl0J Cl -0.1238(2) 0.48962(18) 0.2857(6) 0.102(3) Uani 1 1 d .
Cl0K Cl 0.0561(3) 0.7205(2) 0.2729(8) 0.115(3) Uani 1 1 d .
Cl0L Cl -0.0092(2) 0.5923(2) 0.7828(7) 0.104(3) Uani 1 1 d .
Cl0M Cl 0.2959(3) 0.8061(2) 0.7082(8) 0.114(3) Uani 1 1 d .
Cl0N Cl 0.1043(2) 0.4656(2) 0.5356(7) 0.107(3) Uani 1 1 d .
Cl0O Cl 0.5112(2) 0.6403(2) -0.0236(8) 0.112(3) Uani 1 1 d .
Au0P Au 0.38307(7) 0.63880(7) 0.47046(16) 0.1877(10) Uani 1 1 d .
Cl0Q Cl 0.30248(18) 0.5217(2) 0.0525(8) 0.119(3) Uani 1 1 d .
Cl0R Cl 0.2970(3) 0.8086(2) 0.2282(8) 0.114(3) Uani 1 1 d .
Cl0S Cl 0.2495(2) 0.4967(2) 0.5604(7) 0.116(3) Uani 1 1 d .
Cl0T Cl 0.2010(2) 0.7035(3) 0.2237(8) 0.122(3) Uani 1 1 d .
Cl0U Cl 0.0461(3) 0.7199(2) 0.7648(8) 0.121(3) Uani 1 1 d .
Cl0V Cl 0.0011(2) 0.7334(2) 0.5104(8) 0.121(3) Uani 1 1 d .
Cl0W Cl -0.2567(2) 0.5535(3) 0.8036(8) 0.115(3) Uani 1 1 d .
Cl0X Cl 0.1961(2) 0.7038(3) 0.6978(8) 0.126(3) Uani 1 1 d .
Cl0Y Cl -0.2539(3) 0.5568(3) 0.3107(9) 0.129(3) Uani 1 1 d .
Cl00 Cl 0.4520(3) 0.5146(2) -0.0092(11) 0.154(5) Uani 1 1 d .
F010 F -0.0872(4) 0.7063(4) 0.0336(13) 0.089(4) Uani 1 1 d .
Cl11 Cl 0.3276(5) 0.7710(4) 0.4665(9) 0.203(6) Uani 1 1 d .
F012 F -0.0063(4) 0.6693(5) 0.2742(14) 0.110(6) Uani 1 1 d .
F013 F 0.3498(4) 0.7565(4) 0.2109(12) 0.092(5) Uani 1 1 d .
F014 F 0.1184(4) 0.6844(4) 0.7568(14) 0.106(6) Uani 1 1 d .
F015 F 0.1247(4) 0.6806(4) 0.2731(13) 0.089(5) Uani 1 1 d .
F016 F 0.1495(3) 0.4765(3) 0.0403(13) 0.092(5) Uani 1 1 d .
Cl01 Cl 0.2317(3) 0.6661(5) 0.4611(11) 0.228(8) Uani 1 1 d .
F018 F -0.0931(5) 0.5592(4) 0.2806(14) 0.096(5) Uani 1 1 d .
F019 F 0.2385(4) 0.5652(4) 0.0436(15) 0.102(5) Uani 1 1 d .
F01A F 0.0693(4) 0.5720(5) 0.7778(14) 0.103(5) Uani 1 1 d .
F01B F -0.0440(4) 0.5921(5) 0.5315(15) 0.114(6) Uani 1 1 d .
F01C F -0.1967(4) 0.7715(4) 0.0322(13) 0.088(4) Uani 1 1 d .
F01D F -0.0752(4) 0.7079(4) 0.5214(17) 0.112(6) Uani 1 1 d .
F01E F 0.2758(4) 0.4516(4) 0.0565(14) 0.112(6) Uani 1 1 d .
F01F F 0.5111(4) 0.5643(4) -0.0151(15) 0.106(6) Uani 1 1 d .
F01G F 0.3510(5) 0.7493(4) 0.7304(12) 0.099(5) Uani 1 1 d .
F01H F -0.0097(4) 0.6664(5) 0.7779(14) 0.115(6) Uani 1 1 d .
F01I F -0.2052(4) 0.6531(4) 0.0356(16) 0.105(6) Uani 1 1 d .
F01J F 0.0696(5) 0.5732(5) 0.2850(13) 0.096(5) Uani 1 1 d .
N01K N -0.0780(6) 0.7044(6) 0.791(2) 0.077(7) Uani 1 1 d .
N01L N -0.0806(5) 0.7042(7) 0.2681(16) 0.073(6) Uani 1 1 d .
F01M F 0.1845(4) 0.4519(5) 0.5501(12) 0.101(5) Uani 1 1 d .
F01N F -0.0938(4) 0.5558(4) 0.7752(13) 0.098(5) Uani 1 1 d .
F01O F -0.2059(5) 0.6180(5) 0.3054(14) 0.105(5) Uani 1 1 d .
F01P F 0.2228(4) 0.5666(4) 0.5336(14) 0.101(5) Uani 1 1 d .
F01Q F 0.2610(5) 0.6605(4) 0.7189(16) 0.115(6) Uani 1 1 d .
F01R F 0.2676(4) 0.6629(4) 0.2093(14) 0.099(5) Uani 1 1 d .
N01S N 0.2311(6) 0.5862(7) 0.749(2) 0.091(9) Uani 1 1 d .
N01T N 0.0829(5) 0.6069(7) 0.0270(17) 0.081(7) Uani 1 1 d .
F01U F 0.0502(4) 0.6733(4) 0.5197(14) 0.103(5) Uani 1 1 d .
C01V C 0.1041(7) 0.5882(7) 0.038(2) 0.081(9) Uani 1 1 d .
C01W C 0.0964(7) 0.6292(7) 0.772(3) 0.087(10) Uani 1 1 d .
F01X F 0.0962(4) 0.5400(5) 0.5217(15) 0.114(6) Uani 1 1 d .
C01Y C -0.1469(6) 0.6774(5) 0.0315(19) 0.067(6) Uani 1 1 d .
F01Z F -0.2065(5) 0.4934(4) 0.7995(14) 0.106(6) Uani 1 1 d .
F020 F -0.2040(4) 0.4976(4) 0.2985(13) 0.095(5) Uani 1 1 d .
N021 N 0.0017(6) 0.6862(7) 0.023(2) 0.092(8) Uani 1 1 d .
N022 N 0.4146(7) 0.6177(6) 0.732(2) 0.086(8) Uani 1 1 d .
N023 N 0.4223(7) 0.6252(7) 0.2219(17) 0.083(7) Uani 1 1 d .
F025 F 0.4334(4) 0.6614(5) -0.0200(16) 0.117(6) Uani 1 1 d .
C026 C -0.0901(6) 0.5861(7) 0.035(3) 0.084(8) Uani 1 1 d .
C027 C 0.1001(6) 0.6264(8) 0.276(2) 0.078(9) Uani 1 1 d .
F028 F 0.3820(4) 0.5503(5) -0.0121(15) 0.120(6) Uani 1 1 d .
F029 F -0.2086(4) 0.6137(5) 0.7936(15) 0.112(6) Uani 1 1 d .
F02A F 0.2224(5) 0.7750(6) 0.6905(14) 0.127(7) Uani 1 1 d .
C02B C 0.2019(13) 0.5925(11) 0.756(3) 0.122(14) Uani 1 1 d .
C02C C 0.1850(5) 0.4866(8) 0.047(2) 0.075(8) Uani 1 1 d .
C02D C -0.0943(8) 0.6789(7) 0.277(2) 0.083(9) Uani 1 1 d .
C02E C 0.3171(8) 0.7443(8) 0.213(2) 0.074(8) Uani 1 1 d .
N02F N -0.0775(5) 0.5598(6) 0.028(2) 0.106(9) Uani 1 1 d .
C02G C 0.2275(6) 0.5325(7) 0.045(2) 0.074(8) Uani 1 1 d .
F02H F 0.2229(5) 0.7752(5) 0.231(2) 0.152(9) Uani 1 1 d .
C02I C 0.0868(10) 0.6626(8) 0.762(2) 0.103(11) Uani 1 1 d .
C02J C -0.0616(7) 0.7399(7) 0.269(2) 0.070(7) Uani 1 1 d .
C02K C -0.1433(8) 0.7421(6) 0.0380(18) 0.073(7) Uani 1 1 d .
C02L C -0.0620(7) 0.6495(7) 0.5243(19) 0.071(7) Uani 1 1 d .
C02M C 0.0299(6) 0.6196(8) 0.7818(19) 0.072(8) Uani 1 1 d .
C02N C 0.3121(7) 0.7089(10) 0.211(2) 0.090(10) Uani 1 1 d .
N02O N -0.2036(5) 0.6292(7) 0.5427(18) 0.093(8) Uani 1 1 d .
C02P C -0.0638(7) 0.7331(8) 0.793(2) 0.069(7) Uani 1 1 d .
C02Q C 0.2568(6) 0.5089(7) 0.050(2) 0.077(8) Uani 1 1 d .
C02R C 0.0648(7) 0.6091(8) 0.7727(18) 0.073(8) Uani 1 1 d .
C02S C -0.1263(7) 0.7101(6) 0.0381(19) 0.069(7) Uani 1 1 d .
N02T N -0.0349(7) 0.4627(7) 0.019(2) 0.103(8) Uiso 1 1 d .
C02U C 0.0656(8) 0.6064(9) 0.283(2) 0.083(9) Uani 1 1 d .
C02W C 0.0554(6) 0.6358(6) 0.022(2) 0.060(6) Uani 1 1 d .
N02X N 0.2346(6) 0.5796(6) 0.284(2) 0.089(8) Uani 1 1 d .
C02Y C 0.4532(8) 0.6004(7) 0.234(2) 0.075(8) Uani 1 1 d .
N02Z N 0.1342(5) 0.6846(6) 0.5099(16) 0.072(6) Uani 1 1 d .
C030 C 0.0597(10) 0.6754(7) 0.275(2) 0.089(9) Uani 1 1 d .
C031 C 0.2707(7) 0.6948(7) 0.7180(19) 0.066(7) Uani 1 1 d .
C032 C -0.0514(8) 0.6834(11) 0.527(3) 0.105(11) Uani 1 1 d .
C033 C -0.0084(8) 0.6517(9) 0.028(2) 0.097(10) Uani 1 1 d .
H033 H -0.0335 0.6457 0.0312 0.116 Uiso 1 1 calc R
C034 C -0.1479(10) 0.5280(6) 0.292(2) 0.087(8) Uani 1 1 d .
N035 N 0.2704(6) 0.6550(6) -0.030(2) 0.079(6) Uani 1 1 d .
C036 C 0.2327(6) 0.6625(7) -0.015(2) 0.076(8) Uani 1 1 d .
C037 C 0.0527(7) 0.6754(7) 0.7640(18) 0.062(7) Uani 1 1 d .
C038 C 0.1901(5) 0.5227(6) 0.0469(18) 0.057(6) Uani 1 1 d .
C039 C 0.2684(4) 0.5764(5) 0.7430(16) 0.069(7) Uani 1 1 d .
C05X C 0.2841(6) 0.5552(7) 0.8139(15) 0.132(14) Uani 1 1 d G
H05X H 0.2699 0.5479 0.8670 0.158 Uiso 1 1 calc R
C066 C 0.3210(6) 0.5450(7) 0.805(2) 0.40(7) Uani 1 1 d G
H066 H 0.3316 0.5308 0.8529 0.479 Uiso 1 1 calc R
N03W N 0.3423(4) 0.5559(7) 0.726(2) 0.167(16) Uani 1 1 d G
C04Y C 0.3266(5) 0.5771(6) 0.6552(17) 0.116(14) Uani 1 1 d G
H04Y H 0.3408 0.5844 0.6021 0.139 Uiso 1 1 calc R
C05L C 0.2897(5) 0.5874(5) 0.6637(15) 0.086(9) Uani 1 1 d G
H05L H 0.2792 0.6016 0.6162 0.103 Uiso 1 1 calc R
C03A C -0.0343(8) 0.6239(7) 0.534(2) 0.073(7) Uani 1 1 d .
C03B C 0.0246(7) 0.6541(9) 0.7711(18) 0.072(9) Uani 1 1 d .
C03C C -0.0939(7) 0.6806(11) 0.793(2) 0.092(11) Uani 1 1 d .
C03E C 0.0307(7) 0.6208(9) 0.280(2) 0.080(9) Uani 1 1 d .
C03F C -0.1870(11) 0.5304(14) 0.297(3) 0.16(2) Uani 1 1 d .
N03H N -0.0304(7) 0.7979(7) 0.786(3) 0.105(10) Uani 1 1 d .
C03I C -0.2018(6) 0.7114(6) 0.041(2) 0.074(8) Uani 1 1 d .
C03J C 0.0947(8) 0.6596(9) 0.275(2) 0.090(10) Uani 1 1 d .
C03K C 0.3072(6) 0.7011(5) 0.7268(17) 0.056(6) Uani 1 1 d .
F03L F 0.3797(7) 0.7198(7) 0.4734(18) 0.179(10) Uani 1 1 d .
C03M C -0.1836(7) 0.6801(7) 0.038(2) 0.076(7) Uani 1 1 d .
C03N C 0.2474(7) 0.4734(7) 0.0584(18) 0.069(8) Uani 1 1 d .
C03O C 0.0175(7) 0.6270(7) 0.029(2) 0.079(8) Uani 1 1 d .
H03O H 0.0105 0.6041 0.0347 0.095 Uiso 1 1 calc R
C03P C 0.0641(7) 0.6687(8) 0.016(2) 0.085(9) Uani 1 1 d .
H03P H 0.0888 0.6754 0.0105 0.103 Uiso 1 1 calc R
C03Q C -0.0430(7) 0.7453(9) 0.867(2) 0.085(9) Uani 1 1 d .
H03Q H -0.0400 0.7327 0.9248 0.102 Uiso 1 1 calc R
C03R C -0.1273(10) 0.5584(7) 0.292(2) 0.090(10) Uani 1 1 d .
C03S C 0.2117(6) 0.4641(6) 0.0482(18) 0.062(7) Uani 1 1 d .
C03T C -0.0615(8) 0.5255(8) 0.036(3) 0.089(8) Uiso 1 1 d .
C03U C 0.2405(8) 0.7145(8) 0.703(2) 0.080(9) Uani 1 1 d .
C03V C 0.0362(8) 0.6930(7) 0.0195(19) 0.078(8) Uani 1 1 d .
H03V H 0.0432 0.7160 0.0189 0.094 Uiso 1 1 calc R
C03Y C -0.0732(8) 0.7634(7) 0.341(2) 0.086(10) Uani 1 1 d .
H03Y H -0.0915 0.7595 0.3883 0.103 Uiso 1 1 calc R
C03Z C -0.0533(13) 0.7901(10) 0.712(3) 0.145(17) Uani 1 1 d .
H03Z H -0.0606 0.8063 0.6659 0.174 Uiso 1 1 calc R
C041 C 0.4810(8) 0.6097(7) 0.735(2) 0.081(8) Uani 1 1 d .
H041 H 0.4849 0.6333 0.7335 0.098 Uiso 1 1 calc R
C042 C 0.3136(8) 0.7378(7) 0.721(2) 0.076(8) Uani 1 1 d .
C043 C -0.1467(10) 0.5888(7) 0.2940(16) 0.088(10) Uani 1 1 d .
C045 C 0.3906(11) 0.6385(12) 0.736(2) 0.119(13) Uani 1 1 d .
C047 C -0.1868(13) 0.5863(8) 0.786(2) 0.116(15) Uani 1 1 d .
C048 C -0.1806(8) 0.7420(8) 0.033(2) 0.082(8) Uani 1 1 d .
C049 C 0.2848(8) 0.7631(7) 0.712(2) 0.075(8) Uani 1 1 d .
C04A C 0.0275(7) 0.6544(7) 0.273(2) 0.068(7) Uani 1 1 d .
C04B C 0.2028(7) 0.5088(8) 0.545(2) 0.077(8) Uani 1 1 d .
C04C C 0.4735(6) 0.6121(9) -0.020(2) 0.089(9) Uani 1 1 d .
C04D C 0.1746(8) 0.4864(8) 0.545(3) 0.086(9) Uani 1 1 d .
C04E C 0.1396(7) 0.6557(8) 0.504(3) 0.102(12) Uani 1 1 d .
C04F C -0.1330(7) 0.5574(8) 0.781(2) 0.074(8) Uani 1 1 d .
C04G C 0.2758(7) 0.6977(9) 0.216(2) 0.079(8) Uani 1 1 d .
C04H C 0.2011(7) 0.5867(7) 0.293(3) 0.088(10) Uani 1 1 d .
N04I N 0.1606(7) 0.6848(8) -0.0044(18) 0.098(8) Uani 1 1 d .
C04J C 0.4464(8) 0.5961(8) 0.738(2) 0.073(8) Uani 1 1 d .
C04K C 0.2495(8) 0.7486(10) 0.700(2) 0.099(11) Uani 1 1 d .
F04L F 0.2957(12) 0.6264(8) 0.4638(19) 0.258(19) Uani 1 1 d .
C04M C -0.0658(9) 0.7565(9) 0.708(3) 0.109(11) Uani 1 1 d .
H04M H -0.0759 0.7483 0.6499 0.130 Uiso 1 1 calc R
C04N C 0.5151(9) 0.5845(11) 0.236(4) 0.149(19) Uani 1 1 d .
H04N H 0.5401 0.5909 0.2369 0.179 Uiso 1 1 calc R
C04O C -0.0206(7) 0.7788(9) 0.191(2) 0.086(9) Uani 1 1 d .
H04O H -0.0024 0.7833 0.1441 0.103 Uiso 1 1 calc R
C04P C 0.0130(7) 0.6640(13) 0.522(2) 0.118(14) Uani 1 1 d .
C04Q C 0.4372(9) 0.6275(8) -0.021(2) 0.082(8) Uani 1 1 d .
C04R C -0.2082(9) 0.5597(10) 0.307(2) 0.088(10) Uani 1 1 d .
C04S C 0.2706(4) 0.5708(5) 0.2875(18) 0.095(11) Uani 1 1 d .
C06D C 0.2819(7) 0.5440(6) 0.3482(19) 0.150(18) Uani 1 1 d G
H06D H 0.2645 0.5325 0.3866 0.180 Uiso 1 1 calc R
C57 C 0.3192(8) 0.5345(7) 0.351(2) 0.19(3) Uani 1 1 d G
H57 H 0.3268 0.5167 0.3921 0.229 Uiso 1 1 calc R
N83 N 0.3452(5) 0.5518(8) 0.294(2) 0.20(2) Uani 1 1 d G
C91 C 0.3339(5) 0.5785(7) 0.233(2) 0.21(3) Uani 1 1 d G
H91 H 0.3513 0.5900 0.1949 0.253 Uiso 1 1 calc R
C040 C 0.2966(6) 0.5880(5) 0.2300(17) 0.097(10) Uani 1 1 d G
H040 H 0.2890 0.6059 0.1894 0.116 Uiso 1 1 calc R
C04T C -0.2088(7) 0.5549(9) 0.796(2) 0.084(9) Uani 1 1 d .
N04U N -0.0309(9) 0.8036(8) 0.254(2) 0.121(11) Uani 1 1 d .
C04W C -0.1858(7) 0.5875(7) 0.304(2) 0.076(9) Uani 1 1 d .
C04X C 0.0017(8) 0.6290(8) 0.528(2) 0.076(8) Uani 1 1 d .
C04Z C 0.1543(7) 0.5551(6) 0.531(2) 0.072(7) Uani 1 1 d .
C050 C 0.4778(8) 0.5781(8) -0.016(3) 0.090(9) Uani 1 1 d .
C051 C 0.3455(8) 0.7044(7) 0.478(2) 0.072(8) Uani 1 1 d .
C052 C 0.1708(6) 0.6543(9) 0.015(3) 0.127(16) Uani 1 1 d .
H052 H 0.1527 0.6395 0.0397 0.152 Uiso 1 1 calc R
C053 C -0.0372(8) 0.7463(8) 0.195(3) 0.097(10) Uani 1 1 d .
H053 H -0.0318 0.7296 0.1483 0.116 Uiso 1 1 calc R
C054 C 0.4881(8) 0.6102(12) 0.232(3) 0.128(15) Uani 1 1 d .
H054 H 0.4945 0.6333 0.2277 0.154 Uiso 1 1 calc R
N056 N 0.5066(8) 0.5566(13) 0.730(3) 0.133(13) Uani 1 1 d .
C057 C -0.1482(9) 0.5237(8) 0.7894(19) 0.078(8) Uani 1 1 d .
C058 C -0.0135(9) 0.6905(8) 0.520(3) 0.102(10) Uani 1 1 d .
C059 C -0.1506(6) 0.5881(8) 0.7891(19) 0.070(8) Uani 1 1 d .
C05A C 0.2519(9) 0.7531(8) 0.225(2) 0.087(10) Uani 1 1 d .
C05B C 0.2881(15) 0.7161(13) 0.466(3) 0.122(16) Uani 1 1 d .
C05C C -0.0562(7) 0.5139(8) -0.042(2) 0.091(9) Uiso 1 1 d .
H05C H -0.0615 0.5269 -0.0973 0.109 Uiso 1 1 calc R
C05D C -0.0256(9) 0.7778(8) 0.856(3) 0.097(11) Uani 1 1 d .
H05D H -0.0093 0.7847 0.9052 0.116 Uiso 1 1 calc R
C05G C -0.2424(5) 0.6286(8) 0.535(2) 0.108(10) Uiso 1 1 d .
C35 C -0.2624(8) 0.6545(6) 0.489(2) 0.147(14) Uiso 1 1 d G
H35 H -0.2501 0.6738 0.4647 0.177 Uiso 1 1 calc R
C46 C -0.3008(8) 0.6515(7) 0.4775(19) 0.187(19) Uiso 1 1 d G
H46 H -0.3141 0.6688 0.4462 0.224 Uiso 1 1 calc R
N05H N -0.3191(5) 0.6227(9) 0.513(2) 0.174(14) Uiso 1 1 d G
C05T C -0.2992(8) 0.5968(7) 0.560(2) 0.172(18) Uiso 1 1 d G
H05T H -0.3115 0.5775 0.5837 0.206 Uiso 1 1 calc R
C43 C -0.2608(8) 0.5998(6) 0.5709(18) 0.19(2) Uiso 1 1 d G
H43 H -0.2474 0.5825 0.6021 0.226 Uiso 1 1 calc R
C05I C 0.1956(9) 0.5418(10) 0.542(3) 0.115(13) Uani 1 1 d .
F05J F 0.2529(9) 0.7391(9) 0.460(2) 0.212(13) Uani 1 1 d .
C05M C 0.2441(6) 0.7198(8) 0.222(2) 0.076(8) Uani 1 1 d .
C05N C 0.3017(11) 0.6639(11) 0.467(2) 0.123(14) Uani 1 1 d .
C05P C 0.4396(9) 0.5614(10) 0.734(2) 0.107(12) Uani 1 1 d .
H05P H 0.4157 0.5521 0.7322 0.128 Uiso 1 1 calc R
C05Q C -0.0427(13) 0.4772(14) 0.100(4) 0.173(19) Uiso 1 1 d .
H05Q H -0.0401 0.4625 0.1531 0.208 Uiso 1 1 calc R
C05R C 0.5122(14) 0.5853(10) 0.734(4) 0.128(18) Uani 1 1 d .
H05R H 0.5366 0.5934 0.7372 0.154 Uiso 1 1 calc R
C05S C 0.1847(8) 0.7041(8) -0.047(3) 0.110(13) Uani 1 1 d .
H05S H 0.1776 0.7251 -0.0740 0.132 Uiso 1 1 calc R
C05U C 0.2063(6) 0.6409(8) 0.004(4) 0.18(2) Uani 1 1 d .
H05U H 0.2110 0.6175 0.0101 0.211 Uiso 1 1 calc R
C05W C 0.4751(11) 0.5427(12) 0.241(3) 0.135(16) Uani 1 1 d .
H05W H 0.4708 0.5192 0.2440 0.162 Uiso 1 1 calc R
C05Y C 0.2227(7) 0.6929(10) -0.052(2) 0.103(11) Uani 1 1 d .
H05Y H 0.2405 0.7068 -0.0821 0.124 Uiso 1 1 calc R
C05Z C 0.4107(8) 0.5735(7) -0.013(2) 0.084(8) Uani 1 1 d .
C061 C -0.0413(9) 0.4795(10) -0.053(3) 0.113(11) Uiso 1 1 d .
H061 H -0.0369 0.4705 -0.1154 0.136 Uiso 1 1 calc R
C062 C 0.2742(8) 0.686(2) 0.459(4) 0.21(4) Uani 1 1 d .
C064 C -0.0537(9) 0.7920(10) 0.330(3) 0.106(12) Uani 1 1 d .
H064 H -0.0555 0.8071 0.3825 0.128 Uiso 1 1 calc R
C065 C -0.0549(8) 0.5122(9) 0.129(2) 0.101(10) Uiso 1 1 d .
H065 H -0.0574 0.5221 0.1908 0.121 Uiso 1 1 calc R
C068 C 0.1351(9) 0.5315(7) 0.528(2) 0.089(9) Uani 1 1 d .
C06B C 0.1401(9) 0.4998(8) 0.533(2) 0.095(10) Uani 1 1 d .
C20 C 0.3967(7) 0.6437(7) 0.222(2) 0.071(8) Uani 1 1 d .
C0AA C 0.4037(7) 0.6090(8) -0.017(2) 0.083(8) Uani 1 1 d .
C3AA C 0.4476(8) 0.5591(7) -0.019(2) 0.087(9) Uani 1 1 d .
C32 C 0.3006(9) 0.6425(9) -0.018(2) 0.097(10) Uani 1 1 d .
C40 C 0.4714(12) 0.5416(10) 0.734(4) 0.157(19) Uani 1 1 d .
H40 H 0.4693 0.5177 0.7353 0.189 Uiso 1 1 calc R
C41 C 0.2856(10) 0.7646(8) 0.218(3) 0.096(10) Uani 1 1 d .
C56 C -0.1886(12) 0.5247(7) 0.795(2) 0.103(11) Uani 1 1 d .
C27 C 0.3416(9) 0.6708(9) 0.473(2) 0.111(12) Uani 1 1 d .
C31 C 0.4408(11) 0.5661(7) 0.238(3) 0.131(15) Uani 1 1 d .
H31 H 0.4161 0.5589 0.2388 0.157 Uiso 1 1 calc R
C36 C 0.3191(13) 0.7270(10) 0.464(2) 0.110(13) Uani 1 1 d .
N36 N 0.5069(9) 0.5518(8) 0.239(3) 0.128(12) Uani 1 1 d .
C24 C -0.1736(8) 0.6314(8) 0.542(2) 0.090(10) Uani 1 1 d .
C30 C 0.4070(6) 0.6079(6) 0.474(2) 0.027(6) Uiso 1 1 d .
C2AA C 0.4742(10) 0.6395(8) 0.483(2) 0.150(15) Uiso 1 1 d .
H2AA H 0.4587 0.6587 0.4834 0.180 Uiso 1 1 calc R
C42 C 0.4589(7) 0.6068(10) 0.477(2) 0.153(15) Uiso 1 1 d G
C067 C 0.4820(12) 0.5781(7) 0.477(2) 0.186(19) Uiso 1 1 d G
H067 H 0.4718 0.5562 0.4730 0.224 Uiso 1 1 calc R
C63 C 0.5204(11) 0.5822(11) 0.483(3) 0.26(3) Uiso 1 1 d G
H63 H 0.5359 0.5631 0.4834 0.313 Uiso 1 1 calc R
N67 N 0.5357(6) 0.6150(14) 0.490(3) 0.39(4) Uiso 1 1 d G
C71 C 0.5126(11) 0.6436(9) 0.490(3) 0.28(3) Uiso 1 1 d G
H71 H 0.5228 0.6655 0.4939 0.336 Uiso 1 1 calc R
N37 N 0.4139(7) 0.6147(7) 0.474(2) 0.058(8) Uiso 1 1 d .
C5 C 0.1321(7) 0.7178(5) 0.5062(18) 0.078(8) Uiso 1 1 d .
C6 C 0.1543(6) 0.7373(7) 0.4439(18) 0.155(15) Uiso 1 1 d G
H6 H 0.1735 0.7269 0.4089 0.186 Uiso 1 1 calc R
C7 C 0.1480(9) 0.7724(7) 0.434(2) 0.50(7) Uiso 1 1 d G
H7 H 0.1628 0.7854 0.3923 0.600 Uiso 1 1 calc R
N2 N 0.1193(10) 0.7879(5) 0.486(3) 0.193(15) Uiso 1 1 d G
C1AA C 0.0971(7) 0.7685(8) 0.549(2) 0.25(3) Uiso 1 1 d G
H1AA H 0.0780 0.7789 0.5837 0.304 Uiso 1 1 calc R
C9 C 0.1035(6) 0.7334(8) 0.5586(18) 0.174(18) Uiso 1 1 d G
H9 H 0.0886 0.7204 0.6002 0.209 Uiso 1 1 calc R

loop_
_atom_site_aniso_label
_atom_site_aniso_U_11
_atom_site_aniso_U_22
_atom_site_aniso_U_33
_atom_site_aniso_U_23
_atom_site_aniso_U_13
_atom_site_aniso_U_12
Au01 0.0559(5) 0.0674(7) 0.1083(8) -0.0013(7) -0.0002(7) 0.0101(5)
Au02 0.0687(6) 0.0475(6) 0.1212(9) 0.0013(7) -0.0042(7) 0.0029(5)
Au03 0.0886(7) 0.0514(7) 0.0950(8) -0.0007(6) -0.0021(7) -0.0019(5)
Au04 0.0566(6) 0.0786(8) 0.0965(8) 0.0002(7) 0.0028(6) 0.0099(6)
Au05 0.0707(6) 0.0806(8) 0.0840(7) -0.0009(7) -0.0011(6) 0.0065(6)
Au06 0.0794(7) 0.0701(7) 0.0906(8) 0.0006(6) 0.0038(7) 0.0152(6)
Au07 0.0841(6) 0.0569(6) 0.0927(7) -0.0025(6) -0.0039(7) 0.0016(5)
Au08 0.0599(6) 0.0830(8) 0.1017(8) 0.0024(7) 0.0041(6) 0.0166(6)
Au09 0.0648(6) 0.0794(8) 0.0994(8) -0.0067(8) -0.0034(7) 0.0029(5)
Au0A 0.0799(7) 0.0528(7) 0.1051(9) -0.0046(7) -0.0019(7) 0.0025(5)
Au0B 0.0666(6) 0.0945(9) 0.0996(8) 0.0009(7) 0.0054(7) 0.0197(6)
Cl0D 0.083(4) 0.054(4) 0.125(6) 0.003(5) 0.005(5) -0.011(3)
Cl0E 0.067(4) 0.120(7) 0.103(6) -0.012(5) 0.003(4) -0.027(4)
Cl0F 0.102(5) 0.099(6) 0.093(5) 0.014(5) 0.009(5) 0.034(4)
Cl0G 0.145(7) 0.052(4) 0.113(6) 0.001(5) -0.031(6) 0.007(4)
Cl0H 0.069(4) 0.082(5) 0.170(8) -0.007(6) -0.011(5) 0.008(4)
Cl0I 0.107(5) 0.058(4) 0.121(7) -0.002(5) -0.007(5) 0.002(4)
Cl0J 0.140(6) 0.047(4) 0.118(6) 0.000(4) 0.032(6) 0.006(4)
Cl0K 0.124(7) 0.064(5) 0.159(8) -0.003(6) -0.028(6) 0.015(5)
Cl0L 0.073(5) 0.120(7) 0.119(7) 0.005(6) 0.007(5) -0.015(5)
Cl0M 0.129(7) 0.061(5) 0.151(8) 0.010(6) -0.010(6) -0.006(5)
Cl0N 0.116(6) 0.077(5) 0.127(6) 0.001(6) 0.005(6) -0.025(4)
Cl0O 0.076(4) 0.102(6) 0.158(8) 0.003(7) -0.002(6) -0.009(4)
Au0P 0.207(2) 0.238(3) 0.1184(13) 0.0107(17) 0.0213(16) 0.0847(19)
Cl0Q 0.058(4) 0.110(7) 0.190(10) 0.006(7) -0.008(5) 0.000(4)
Cl0R 0.126(7) 0.072(6) 0.144(8) -0.009(6) -0.003(6) 0.003(5)
Cl0S 0.097(5) 0.091(6) 0.158(8) 0.022(6) -0.001(6) 0.023(5)
Cl0T 0.073(4) 0.123(8) 0.169(9) -0.017(7) 0.012(6) -0.025(5)
Cl0U 0.115(6) 0.090(6) 0.159(9) 0.016(6) 0.026(6) 0.039(5)
Cl0V 0.101(5) 0.080(6) 0.182(10) 0.015(7) 0.006(6) -0.012(4)
Cl0W 0.086(5) 0.111(7) 0.147(8) -0.006(6) 0.007(6) -0.009(5)
Cl0X 0.077(5) 0.140(9) 0.162(8) 0.004(7) -0.022(6) -0.020(5)
Cl0Y 0.125(7) 0.093(7) 0.169(9) -0.002(7) 0.006(7) -0.018(6)
Cl00 0.116(6) 0.082(6) 0.263(15) 0.011(8) 0.024(9) 0.028(5)
F010 0.072(9) 0.072(10) 0.123(12) -0.028(11) -0.003(10) 0.002(7)
Cl11 0.333(18) 0.165(12) 0.112(7) 0.000(9) 0.010(11) -0.093(12)
F012 0.062(9) 0.118(15) 0.150(16) -0.037(14) -0.018(11) 0.026(9)
F013 0.072(9) 0.080(11) 0.125(12) 0.005(10) -0.010(11) -0.024(9)
F014 0.070(9) 0.084(12) 0.164(16) 0.043(12) 0.010(11) -0.021(9)
F015 0.050(7) 0.083(11) 0.136(14) 0.001(10) -0.005(9) -0.012(8)
F016 0.038(6) 0.073(9) 0.165(14) -0.030(10) 0.016(10) -0.007(6)
Cl01 0.149(10) 0.36(2) 0.176(11) 0.022(15) 0.009(10) -0.127(12)
F018 0.083(10) 0.069(11) 0.136(15) 0.000(11) 0.015(11) -0.015(9)
F019 0.080(10) 0.066(11) 0.160(16) 0.016(12) 0.011(11) 0.003(8)
F01A 0.099(11) 0.084(13) 0.126(14) 0.011(12) -0.003(11) 0.007(10)
F01B 0.107(11) 0.083(12) 0.151(15) 0.006(14) 0.013(13) 0.029(10)
F01C 0.095(10) 0.056(9) 0.112(11) -0.006(10) -0.021(10) 0.016(8)
F01D 0.064(9) 0.077(11) 0.196(19) -0.006(13) -0.025(12) 0.014(8)
F01E 0.097(11) 0.071(11) 0.168(17) -0.006(12) -0.019(12) 0.044(9)
F01F 0.055(8) 0.102(13) 0.162(16) 0.001(13) -0.003(10) 0.027(8)
F01G 0.091(10) 0.077(11) 0.131(13) 0.014(10) -0.031(11) -0.019(9)
F01H 0.065(9) 0.134(17) 0.145(15) 0.007(14) 0.003(11) 0.049(10)
F01I 0.068(8) 0.045(9) 0.202(18) -0.004(12) -0.022(11) -0.009(7)
F01J 0.117(13) 0.065(11) 0.107(13) -0.010(11) -0.004(11) 0.007(10)
N01K 0.046(13) 0.048(14) 0.14(2) 0.001(16) 0.009(14) -0.003(10)
N01L 0.056(12) 0.09(2) 0.072(15) -0.008(15) 0.021(11) 0.007(13)
F01M 0.116(12) 0.085(12) 0.102(13) 0.022(11) 0.005(11) 0.014(10)
F01N 0.101(12) 0.077(11) 0.115(13) -0.001(11) -0.003(11) 0.031(9)
F01O 0.115(13) 0.072(12) 0.128(14) -0.003(11) 0.003(11) -0.002(10)
F01P 0.100(10) 0.082(12) 0.120(12) -0.006(12) -0.030(11) -0.003(9)
F01Q 0.122(13) 0.056(11) 0.166(18) 0.008(12) 0.023(13) 0.004(10)
F01R 0.111(12) 0.045(10) 0.140(15) -0.005(11) 0.025(11) 0.008(9)
N01S 0.034(11) 0.11(2) 0.13(2) 0.036(18) 0.005(15) -0.001(12)
N01T 0.047(11) 0.12(2) 0.078(14) 0.016(16) -0.009(12) 0.007(12)
F01U 0.070(9) 0.115(14) 0.124(13) -0.022(12) -0.006(10) -0.010(9)
C01V 0.069(16) 0.08(2) 0.09(2) -0.033(18) -0.020(17) 0.036(15)
C01W 0.060(16) 0.056(17) 0.15(3) -0.028(19) -0.037(18) -0.008(13)
F01X 0.090(11) 0.110(14) 0.142(15) 0.022(13) -0.005(12) -0.016(10)
C01Y 0.062(13) 0.043(13) 0.095(17) 0.031(14) -0.013(16) 0.010(11)
F01Z 0.138(14) 0.055(10) 0.126(14) 0.002(11) -0.017(12) -0.013(10)
F020 0.103(11) 0.058(10) 0.124(14) -0.012(10) 0.013(11) -0.007(9)
N021 0.068(14) 0.087(19) 0.12(2) -0.056(18) -0.016(15) 0.027(13)
N022 0.096(18) 0.057(16) 0.10(2) -0.012(15) 0.003(16) 0.008(14)
N023 0.096(17) 0.081(18) 0.074(16) 0.036(14) 0.000(14) -0.013(15)
F025 0.087(10) 0.086(13) 0.178(18) 0.011(14) -0.005(13) 0.011(9)
C026 0.060(15) 0.056(17) 0.14(2) -0.01(2) 0.007(18) 0.005(13)
C027 0.038(12) 0.10(2) 0.09(2) -0.059(19) -0.031(13) 0.022(14)
F028 0.090(11) 0.119(15) 0.150(17) 0.014(13) 0.014(12) -0.005(11)
F029 0.095(11) 0.077(13) 0.163(17) -0.025(13) 0.014(12) 0.011(10)
F02A 0.126(14) 0.130(17) 0.123(14) -0.004(14) -0.033(12) 0.048(13)
C02B 0.16(4) 0.12(3) 0.09(2) -0.04(2) -0.02(3) -0.04(3)
C02C 0.027(11) 0.11(2) 0.08(2) -0.042(19) -0.009(13) -0.004(13)
C02D 0.11(2) 0.033(14) 0.11(2) 0.015(17) 0.023(19) 0.005(15)
C02E 0.078(19) 0.065(19) 0.080(19) -0.024(17) 0.008(16) -0.004(16)
N02F 0.063(12) 0.046(13) 0.21(3) -0.038(19) -0.024(17) 0.001(11)
C02G 0.045(13) 0.071(19) 0.11(2) -0.030(18) -0.012(14) 0.016(12)
F02H 0.073(11) 0.101(15) 0.28(3) -0.039(18) 0.020(15) 0.024(11)
C02I 0.14(3) 0.06(2) 0.11(2) 0.018(19) 0.05(2) 0.03(2)
C02J 0.067(16) 0.054(17) 0.09(2) -0.024(16) -0.008(16) -0.010(14)
C02K 0.12(2) 0.043(14) 0.055(14) 0.028(13) 0.028(17) -0.008(15)
C02L 0.096(19) 0.066(18) 0.050(14) 0.000(15) -0.033(15) -0.018(16)
C02M 0.049(14) 0.10(2) 0.070(18) 0.007(17) -0.016(14) 0.006(15)
C02N 0.049(15) 0.14(3) 0.08(2) 0.02(2) -0.030(15) -0.017(17)
N02O 0.038(11) 0.15(2) 0.091(17) 0.002(18) -0.002(13) 0.015(13)
C02P 0.052(15) 0.07(2) 0.09(2) -0.006(19) 0.009(15) -0.013(14)
C02Q 0.052(13) 0.09(2) 0.09(2) -0.012(18) -0.006(14) 0.039(14)
C02R 0.071(18) 0.09(2) 0.053(16) 0.008(16) 0.001(14) 0.033(17)
C02S 0.093(18) 0.047(15) 0.066(16) 0.004(15) -0.014(15) -0.009(13)
C02U 0.08(2) 0.08(2) 0.08(2) -0.023(19) 0.030(17) -0.004(17)
C02W 0.044(12) 0.053(15) 0.083(17) -0.023(15) -0.019(13) 0.018(11)
N02X 0.069(15) 0.088(19) 0.111(19) 0.008(16) -0.021(15) 0.014(13)
C02Y 0.09(2) 0.047(16) 0.09(2) 0.000(15) 0.016(16) 0.015(14)
N02Z 0.055(11) 0.074(16) 0.087(16) -0.012(14) 0.004(10) 0.009(11)
C030 0.15(3) 0.032(14) 0.08(2) 0.002(15) 0.02(2) 0.005(17)
C031 0.071(17) 0.060(18) 0.068(17) -0.010(15) 0.013(15) -0.024(14)
C032 0.066(18) 0.15(4) 0.10(2) 0.00(3) -0.029(19) -0.01(2)
C033 0.082(18) 0.11(3) 0.10(2) 0.02(2) -0.001(19) 0.064(19)
C034 0.13(2) 0.040(15) 0.09(2) -0.025(15) -0.02(2) -0.001(17)
N035 0.077(14) 0.068(15) 0.093(16) -0.007(15) 0.003(15) 0.003(12)
C036 0.053(14) 0.073(19) 0.10(2) -0.021(18) -0.016(15) 0.028(14)
C037 0.051(14) 0.073(19) 0.063(17) -0.017(15) 0.006(13) 0.014(13)
C038 0.041(11) 0.053(15) 0.075(17) -0.004(14) 0.019(12) -0.002(10)
C039 0.069(17) 0.045(15) 0.09(2) -0.024(15) 0.006(17) -0.004(13)
C05X 0.08(2) 0.15(4) 0.17(4) 0.00(3) -0.02(2) 0.03(2)
C066 0.05(2) 0.51(12) 0.64(14) 0.42(11) -0.07(5) -0.09(4)
N03W 0.063(18) 0.13(3) 0.31(5) 0.02(3) -0.01(3) -0.005(18)
C04Y 0.043(16) 0.14(3) 0.16(3) -0.03(3) 0.05(2) -0.049(19)
C05L 0.077(19) 0.046(17) 0.13(3) -0.027(17) 0.007(19) -0.011(14)
C03A 0.080(18) 0.062(18) 0.076(17) -0.026(18) 0.016(17) -0.032(15)
C03B 0.055(15) 0.12(3) 0.044(15) 0.033(16) 0.007(13) 0.037(17)
C03C 0.033(13) 0.16(4) 0.08(2) -0.01(2) -0.012(15) 0.024(17)
C03E 0.057(16) 0.11(3) 0.076(19) 0.019(19) 0.004(15) 0.005(16)
C03F 0.09(3) 0.23(5) 0.16(4) -0.13(4) 0.03(3) -0.10(3)
N03H 0.064(15) 0.052(16) 0.20(3) 0.00(2) 0.025(19) 0.004(13)
C03I 0.054(13) 0.053(16) 0.12(2) -0.009(18) 0.004(16) -0.003(12)
C03J 0.08(2) 0.08(2) 0.10(2) -0.05(2) -0.008(18) 0.042(18)
C03K 0.077(16) 0.027(12) 0.063(15) 0.019(12) -0.016(13) -0.003(11)
F03L 0.163(19) 0.24(3) 0.132(17) 0.03(2) -0.005(18) -0.07(2)
C03M 0.083(17) 0.056(17) 0.088(19) -0.028(17) -0.019(17) 0.022(14)
C03N 0.074(17) 0.058(17) 0.075(18) 0.025(14) 0.013(14) 0.035(14)
C03O 0.076(17) 0.057(16) 0.10(2) -0.030(17) -0.013(17) -0.008(14)
C03P 0.076(17) 0.09(2) 0.10(2) 0.01(2) 0.002(17) 0.025(16)
C03Q 0.065(17) 0.09(3) 0.10(2) 0.02(2) 0.019(17) 0.027(17)
C03R 0.15(3) 0.032(15) 0.09(2) -0.005(16) 0.04(2) -0.003(18)
C03S 0.042(12) 0.070(17) 0.074(18) -0.020(15) 0.001(13) -0.015(12)
C03U 0.072(18) 0.060(19) 0.11(2) 0.031(19) -0.009(17) -0.012(15)
C03V 0.11(2) 0.066(19) 0.063(16) -0.004(16) -0.019(18) -0.010(17)
C03Y 0.078(18) 0.07(2) 0.11(2) -0.025(18) -0.005(17) -0.045(16)
C03Z 0.17(4) 0.07(3) 0.20(4) -0.01(3) -0.08(4) -0.03(3)
C041 0.09(2) 0.040(15) 0.11(2) 0.015(17) -0.007(18) -0.009(15)
C042 0.09(2) 0.052(17) 0.080(19) -0.019(16) 0.016(17) -0.012(15)
C043 0.17(3) 0.054(17) 0.038(13) 0.003(13) -0.018(19) -0.07(2)
C045 0.15(3) 0.16(4) 0.052(19) 0.01(2) 0.03(2) -0.02(3)
C047 0.25(5) 0.048(19) 0.052(18) -0.038(16) -0.08(3) 0.04(3)
C048 0.072(17) 0.08(2) 0.09(2) 0.02(2) 0.015(18) 0.020(16)
C049 0.077(18) 0.053(17) 0.09(2) 0.009(16) -0.029(17) 0.017(14)
C04A 0.074(17) 0.044(15) 0.08(2) 0.009(16) 0.011(15) 0.003(13)
C04B 0.076(18) 0.08(2) 0.08(2) -0.005(19) -0.019(16) 0.006(16)
C04C 0.051(14) 0.12(3) 0.10(2) 0.01(2) 0.020(16) 0.022(16)
C04D 0.062(16) 0.08(2) 0.11(3) 0.01(2) 0.003(19) 0.003(16)
C04E 0.072(17) 0.066(19) 0.17(3) -0.02(2) 0.05(2) 0.013(15)
C04F 0.053(15) 0.069(19) 0.10(2) -0.013(18) -0.017(15) 0.003(14)
C04G 0.066(17) 0.10(3) 0.070(18) -0.017(18) 0.022(15) -0.005(16)
C04H 0.052(15) 0.061(18) 0.15(3) -0.003(19) -0.005(18) 0.022(13)
N04I 0.105(19) 0.10(2) 0.092(19) -0.001(16) -0.023(15) 0.029(16)
C04J 0.079(19) 0.056(18) 0.08(2) -0.023(16) 0.008(16) 0.002(15)
C04K 0.063(18) 0.12(3) 0.11(2) 0.01(2) -0.035(18) 0.05(2)
F04L 0.49(6) 0.17(3) 0.116(17) 0.03(2) 0.02(3) -0.16(3)
C04M 0.10(2) 0.09(3) 0.14(3) -0.01(3) -0.04(2) 0.00(2)
C04N 0.056(19) 0.13(4) 0.27(6) 0.00(4) -0.06(3) 0.04(2)
C04O 0.049(15) 0.09(3) 0.12(3) 0.00(2) 0.015(16) -0.015(15)
C04P 0.039(14) 0.24(5) 0.08(2) -0.03(3) 0.033(15) 0.01(2)
C04Q 0.11(2) 0.07(2) 0.063(16) -0.007(17) -0.010(18) 0.037(18)
C04R 0.09(2) 0.12(3) 0.055(17) -0.018(19) 0.019(16) -0.02(2)
C04S 0.046(15) 0.07(2) 0.17(3) -0.04(2) 0.018(19) 0.010(14)
C06D 0.10(3) 0.11(3) 0.24(5) 0.09(3) 0.00(3) 0.04(2)
C57 0.13(4) 0.21(6) 0.23(5) 0.13(4) 0.03(4) 0.09(4)
N83 0.09(2) 0.17(4) 0.33(6) 0.01(4) -0.09(3) 0.05(2)
C91 0.022(15) 0.27(7) 0.34(7) 0.02(6) 0.04(3) 0.01(2)
C040 0.11(2) 0.052(18) 0.13(3) 0.027(19) 0.00(2) -0.014(17)
C04T 0.068(17) 0.10(3) 0.08(2) 0.00(2) -0.006(16) 0.024(17)
N04U 0.15(3) 0.10(2) 0.12(2) 0.01(2) 0.03(2) -0.05(2)
C04W 0.057(15) 0.039(15) 0.13(3) -0.031(17) -0.001(17) 0.004(13)
C04X 0.09(2) 0.08(2) 0.061(16) -0.018(17) -0.013(17) -0.016(16)
C04Z 0.074(16) 0.046(14) 0.095(18) -0.014(16) -0.008(17) -0.014(12)
C050 0.09(2) 0.055(18) 0.13(3) 0.01(2) 0.03(2) 0.009(16)
C051 0.09(2) 0.061(18) 0.062(16) -0.032(16) 0.003(17) 0.027(16)
C052 0.039(14) 0.10(3) 0.24(5) -0.06(3) 0.05(2) -0.037(15)
C053 0.067(17) 0.054(19) 0.17(3) 0.00(2) 0.01(2) 0.010(15)
C054 0.061(19) 0.18(4) 0.14(3) 0.02(3) 0.03(2) -0.02(2)
N056 0.058(16) 0.21(4) 0.13(3) 0.00(3) -0.013(17) 0.03(2)
C057 0.088(19) 0.08(2) 0.062(16) 0.017(16) -0.001(18) -0.003(18)
C058 0.10(2) 0.09(2) 0.11(2) -0.01(2) -0.01(2) -0.010(19)
C059 0.028(11) 0.11(2) 0.069(17) 0.015(16) 0.000(14) 0.000(14)
C05A 0.09(2) 0.048(18) 0.12(3) 0.025(19) 0.03(2) -0.015(17)
C05B 0.14(4) 0.16(4) 0.07(2) 0.02(3) 0.02(3) -0.05(3)
C05D 0.11(2) 0.036(17) 0.15(3) -0.03(2) 0.01(2) 0.028(17)
C05I 0.11(3) 0.10(3) 0.13(3) -0.07(3) 0.03(2) -0.05(2)
F05J 0.22(3) 0.26(4) 0.16(2) 0.06(3) 0.04(2) 0.04(3)
C05M 0.048(14) 0.10(2) 0.078(19) -0.001(18) 0.028(14) 0.028(15)
C05N 0.13(3) 0.16(4) 0.08(2) 0.00(3) -0.01(2) -0.10(3)
C05P 0.09(2) 0.11(3) 0.12(3) -0.01(2) 0.06(2) 0.01(2)
C05R 0.17(4) 0.06(2) 0.15(4) -0.02(3) 0.02(3) -0.03(3)
C05S 0.075(18) 0.08(2) 0.17(3) 0.07(2) 0.04(2) -0.011(16)
C05U 0.030(13) 0.07(2) 0.43(8) 0.04(4) 0.01(3) -0.024(13)
C05W 0.10(3) 0.14(4) 0.16(4) 0.01(3) 0.04(3) 0.05(3)
C05Y 0.064(18) 0.14(3) 0.10(2) 0.04(2) 0.004(17) -0.018(19)
C05Z 0.10(2) 0.058(18) 0.10(2) 0.011(17) 0.024(18) 0.022(16)
C062 0.023(15) 0.47(12) 0.14(4) 0.08(6) -0.03(2) 0.02(3)
C064 0.10(2) 0.11(3) 0.10(3) -0.01(2) -0.07(2) 0.02(2)
C068 0.14(3) 0.038(15) 0.10(2) -0.016(18) 0.02(2) -0.028(17)
C06B 0.13(3) 0.09(2) 0.061(16) 0.01(2) 0.01(2) -0.06(2)
C20 0.061(15) 0.077(19) 0.075(18) 0.024(16) -0.003(14) 0.032(14)
C0AA 0.077(17) 0.09(2) 0.077(18) 0.038(18) 0.016(16) 0.020(16)
C3AA 0.091(19) 0.058(17) 0.11(2) 0.024(19) 0.023(19) 0.041(15)
C32 0.10(2) 0.12(3) 0.068(19) -0.02(2) -0.02(2) -0.01(2)
C40 0.14(4) 0.07(3) 0.26(6) 0.05(3) 0.04(4) 0.04(3)
C41 0.12(3) 0.053(19) 0.12(3) 0.028(19) 0.00(2) 0.024(19)
C56 0.19(4) 0.032(16) 0.09(2) -0.032(17) -0.03(2) -0.02(2)
C27 0.14(3) 0.11(3) 0.09(2) -0.06(2) -0.08(2) 0.06(2)
C31 0.15(3) 0.033(16) 0.21(4) 0.00(2) -0.06(3) 0.000(18)
C36 0.18(4) 0.11(3) 0.045(17) -0.03(2) 0.02(2) -0.08(3)
N36 0.09(2) 0.07(2) 0.22(4) 0.03(2) -0.01(2) 0.010(17)
C24 0.08(2) 0.13(3) 0.057(17) -0.009(18) 0.025(17) 0.043(18)

loop_
_atom_type_symbol
_atom_type_description
_atom_type_scat_dispersion_real
_atom_type_scat_dispersion_imag
_atom_type_scat_source
C C 0.0033 0.0016 'International Tables Vol C Tables 4.2.6.8 and 6.1.1.4'
H H 0.0000 0.0000 'International Tables Vol C Tables 4.2.6.8 and 6.1.1.4'
N N 0.0061 0.0033 'International Tables Vol C Tables 4.2.6.8 and 6.1.1.4'
F F 0.0171 0.0103 'International Tables Vol C Tables 4.2.6.8 and 6.1.1.4'
Cl Cl 0.1484 0.1585 'International Tables Vol C Tables 4.2.6.8 and 6.1.1.4'
Au Au -2.0133 8.8022 'International Tables Vol C Tables 4.2.6.8 and 6.1.1.4'

loop_
_geom_angle_atom_site_label_1
_geom_angle_atom_site_label_2
_geom_angle_atom_site_label_3
_geom_angle
C01V Au01 C038 174.2(12)
C026 Au02 C01Y 177.7(12)
C02D Au03 C043 178.0(14)
C027 Au04 Au07 89.6(8)
C04H Au04 Au07 89.2(11)
C04H Au04 C027 174.9(12)
C20 Au05 C02N 173.3(12)
C045 Au06 C03K 177.1(12)
Au04 Au07 Au08 176.32(4)
C04E Au07 Au04 85.4(10)
C04E Au07 Au08 95.3(11)
C04E Au07 C04Z 177.3(14)
C04Z Au07 Au04 92.0(8)
C04Z Au07 Au08 87.3(8)
C01W Au08 Au07 93.9(9)
C02B Au08 Au07 88.9(10)
C02B Au08 C01W 175.5(12)
C24 Au09 C02L 174.9(12)
C059 Au0A C03C 177.5(11)
C32 Au0B C0AA 172.0(13)
C30 Au0P C27 165.1(15)
N37 Au0P C27 177.1(16)
N37 Au0P C30 14.1(14)
C03C N01K C02P 172(3)
C02D N01L C02J 173(3)
C02B N01S C039 177(4)
C01V N01T C02W 173(3)
N01T C01V Au01 169(3)
C02I C01W Au08 126(2)
C02I C01W C02R 110(3)
C02R C01W Au08 123(2)
C02S C01Y Au02 120.4(16)
C03M C01Y Au02 123.7(18)
C03M C01Y C02S 115(2)
C03V N021 C033 117(2)
C045 N022 C04J 171(4)
C20 N023 C02Y 173(3)
N02F C026 Au02 172(3)
C02U C027 Au04 122(2)
C03J C027 Au04 124(2)
C03J C027 C02U 114(2)
N01S C02B Au08 174(4)
F016 C02C C038 115(2)
C03S C02C F016 120(3)
C03S C02C C038 125(2)
N01L C02D Au03 176(3)
F013 C02E C02N 119(3)
F013 C02E C41 123(3)
C41 C02E C02N 117(3)
C026 N02F C03T 171(4)
F019 C02G C02Q 114(2)
F019 C02G C038 123(2)
C02Q C02G C038 123(3)
C01W C02I F014 112(3)
C037 C02I F014 121(3)
C037 C02I C01W 127(3)
C03Y C02J N01L 117(2)
C053 C02J N01L 116(2)
C053 C02J C03Y 126(3)
C02S C02K Cl0D 118(2)
C048 C02K Cl0D 126(2)
C048 C02K C02S 116(2)
C032 C02L Au09 118(2)
C032 C02L C03A 119(2)
C03A C02L Au09 121.9(19)
C02R C02M Cl0L 125(3)
C02R C02M C03B 115(3)
C03B C02M Cl0L 119(2)
C02E C02N Au05 123(2)
C04G C02N Au05 121(3)
C04G C02N C02E 116(3)
C24 N02O C05G 174(3)
N01K C02P C03Q 125(3)
N01K C02P C04M 122(3)
C03Q C02P C04M 113(3)
C02G C02Q Cl0Q 122(2)
C02G C02Q C03N 118(2)
C03N C02Q Cl0Q 120.3(17)
C01W C02R F01A 118(2)
C02M C02R F01A 114(3)
C02M C02R C01W 127(3)
F010 C02S C01Y 114(2)
C02K C02S F010 122(2)
C02K C02S C01Y 124(2)
C061 N02T C05Q 115(4)
F01J C02U C027 116(3)
F01J C02U C03E 121(3)
C03E C02U C027 124(3)
C03O C02W N01T 117(2)
C03P C02W N01T 125(2)
C03P C02W C03O 118(2)
C04H N02X C04S 172(3)
C054 C02Y N023 121(3)
C054 C02Y C31 125(3)
C31 C02Y N023 113(3)
C04E N02Z C5 171(3)
C03J C030 Cl0K 120(3)
C03J C030 C04A 119(3)
C04A C030 Cl0K 121(2)
C03K C031 F01Q 115(2)
C03K C031 C03U 134(3)
C03U C031 F01Q 111(2)
F01D C032 C02L 122(3)
F01D C032 C058 120(3)
C02L C032 C058 117(3)
C03O C033 N021 121(3)
C03F C034 Cl0J 124(3)
C03R C034 Cl0J 118(3)
C03R C034 C03F 118(3)
C32 N035 C036 160(3)
C05U C036 N035 127(3)
C05U C036 C05Y 117(2)
C05Y C036 N035 113(3)
C02I C037 Cl0U 120(2)
C03B C037 Cl0U 121(2)
C03B C037 C02I 118(3)
C02C C038 Au01 123.4(15)
C02G C038 Au01 123.2(18)
C02G C038 C02C 113(2)
C05X C039 N01S 120.5(19)
C05X C039 C05L 120.0
C05L C039 N01S 119.5(19)
C039 C05X C066 120.0
N03W C066 C05X 120.0
C04Y N03W C066 120.0
N03W C04Y C05L 120.0
C04Y C05L C039 120.0
F01B C03A C02L 119(2)
F01B C03A C04X 114(3)
C04X C03A C02L 126(3)
F01H C03B C02M 119(3)
C037 C03B F01H 119(3)
C037 C03B C02M 122(2)
N01K C03C Au0A 176(3)
C02U C03E Cl0E 122(3)
C04A C03E Cl0E 119(2)
C04A C03E C02U 119(3)
C034 C03F F020 112(4)
C04R C03F F020 120(3)
C04R C03F C034 128(3)
C05D N03H C03Z 121(3)
C03M C03I Cl0H 123(2)
C03M C03I C048 119(2)
C048 C03I Cl0H 117(2)
F015 C03J C030 117(3)
C027 C03J F015 119(2)
C027 C03J C030 125(3)
C031 C03K Au06 130.2(19)
C031 C03K C042 109(2)
C042 C03K Au06 120.3(18)
F01I C03M C01Y 122(2)
F01I C03M C03I 116(2)
C01Y C03M C03I 123(2)
F01E C03N C02Q 116(2)
F01E C03N C03S 124(3)
C03S C03N C02Q 119(2)
C033 C03O C02W 120(3)
C02W C03P C03V 120(3)
C02P C03Q C05D 119(3)
F018 C03R C034 123(3)
F018 C03R C043 119(3)
C043 C03R C034 117(3)
C02C C03S Cl0I 119.9(18)
C02C C03S C03N 122(2)
C03N C03S Cl0I 118(2)
C05C C03T N02F 111(3)
C05C C03T C065 131(3)
C065 C03T N02F 118(3)
C031 C03U Cl0X 130(2)
C031 C03U C04K 111(2)
C04K C03U Cl0X 118(2)
N021 C03V C03P 125(3)
C064 C03Y C02J 108(3)
N03H C03Z C04M 116(4)
C04J C041 C05R 117(3)
F01G C042 C03K 117(2)
F01G C042 C049 118(2)
C049 C042 C03K 125(2)
C03R C043 Au03 122(3)
C03R C043 C04W 118(2)
C04W C043 Au03 120(2)
N022 C045 Au06 175(4)
F029 C047 C04T 110(4)
C059 C047 F029 123(3)
C059 C047 C04T 126(3)
F01C C048 C02K 117(3)
F01C C048 C03I 121(2)
C02K C048 C03I 122(2)
C042 C049 Cl0M 120(2)
C04K C049 Cl0M 127(2)
C04K C049 C042 113(2)
F012 C04A C030 119(2)
C03E C04A F012 120(2)
C03E C04A C030 120(3)
C04D C04B Cl0S 123(3)
C05I C04B Cl0S 117(3)
C05I C04B C04D 119(3)
C04Q C04C Cl0O 116(3)
C050 C04C Cl0O 123(2)
C050 C04C C04Q 121(3)
C04B C04D F01M 116(3)
C04B C04D C06B 116(3)
C06B C04D F01M 128(3)
N02Z C04E Au07 169(3)
F01N C04F C057 110(2)
C059 C04F F01N 121(2)
C059 C04F C057 129(2)
F01R C04G C05M 115(2)
C02N C04G F01R 120(3)
C02N C04G C05M 125(3)
N02X C04H Au04 168(3)
C052 N04I C05S 117(3)
C041 C04J N022 120(3)
C041 C04J C05P 123(3)
C05P C04J N022 116(3)
C03U C04K F02A 123(3)
C03U C04K C049 127(2)
C049 C04K F02A 110(3)
C03Z C04M C02P 123(3)
N36 C04N C054 123(3)
N04U C04O C053 120(3)
F01U C04P C04X 122(3)
F01U C04P C058 117(4)
C058 C04P C04X 121(3)
F025 C04Q C04C 121(3)
F025 C04Q C0AA 115(2)
C0AA C04Q C04C 124(3)
C03F C04R Cl0Y 120(3)
C04W C04R Cl0Y 131(3)
C04W C04R C03F 109(3)
N02X C04S C06D 120(2)
N02X C04S C040 120(2)
C06D C04S C040 120.0
C57 C06D C04S 120.0
C06D C57 N83 120.0
C57 N83 C91 120.0
C040 C91 N83 120.0
C91 C040 C04S 120.0
C047 C04T Cl0W 125(3)
C56 C04T Cl0W 120(3)
C56 C04T C047 115(3)
C04O N04U C064 114(3)
F01O C04W C043 119(2)
C04R C04W F01O 112(3)
C04R C04W C043 129(3)
C03A C04X Cl0F 129(3)
C03A C04X C04P 115(3)
C04P C04X Cl0F 116(2)
C05I C04Z Au07 116.7(18)
C068 C04Z Au07 135(3)
C068 C04Z C05I 108(3)
F01F C050 C04C 121(3)
F01F C050 C3AA 122(3)
C3AA C050 C04C 118(3)
C27 C051 F03L 122(3)
C36 C051 F03L 110(3)
C36 C051 C27 126(3)
N04I C052 C05U 126(3)
C02J C053 C04O 118(3)
C02Y C054 C04N 117(4)
C05R N056 C40 125(4)
C04F C057 Cl0G 129(2)
C04F C057 C56 111(2)
C56 C057 Cl0G 120(2)
C032 C058 Cl0V 119(3)
C032 C058 C04P 121(3)
C04P C058 Cl0V 120(3)
C047 C059 Au0A 123(2)
C047 C059 C04F 115(3)
C04F C059 Au0A 121.9(17)
C05M C05A F02H 117(3)
C41 C05A F02H 120(3)
C41 C05A C05M 122(3)
C062 C05B F05J 102(4)
C36 C05B F05J 124(5)
C36 C05B C062 133(6)
C03T C05C C061 121(4)
N03H C05D C03Q 126(4)
C35 C05G N02O 122(2)
C35 C05G C43 120.0
C43 C05G N02O 117(2)
C05G C35 C46 120.0
N05H C46 C35 120.0
C46 N05H C05T 120.0
C43 C05T N05H 120.0
C05T C43 C05G 120.0
F01P C05I C04Z 115(3)
C04B C05I F01P 123(3)
C04B C05I C04Z 121(2)
C04G C05M Cl0T 121(3)
C05A C05M Cl0T 124(2)
C05A C05M C04G 115(3)
C062 C05N F04L 122(4)
C062 C05N C27 129(4)
C27 C05N F04L 109(4)
C04J C05P C40 114(3)
N02T C05Q C065 135(5)
N056 C05R C041 120(4)
N04I C05S C05Y 119(3)
C036 C05U C052 117(3)
N36 C05W C31 126(4)
C036 C05Y C05S 120(3)
F028 C05Z C0AA 121(2)
F028 C05Z C3AA 116(2)
C0AA C05Z C3AA 123(3)
N02T C061 C05C 119(3)
C05B C062 Cl01 139(5)
C05B C062 C05N 108(4)
C05N C062 Cl01 113(6)
C03Y C064 N04U 132(3)
C03T C065 C05Q 98(3)
C04Z C068 F01X 114(3)
C04Z C068 C06B 135(4)
C06B C068 F01X 112(3)
C04D C06B Cl0N 111(3)
C068 C06B Cl0N 128(3)
C068 C06B C04D 121(3)
N023 C20 Au05 174(3)
C04Q C0AA Au0B 126(2)
C04Q C0AA C05Z 111(2)
C05Z C0AA Au0B 123(2)
C050 C3AA Cl00 119(2)
C050 C3AA C05Z 123(3)
C05Z C3AA Cl00 118(2)
N035 C32 Au0B 167(3)
C05P C40 N056 121(4)
C02E C41 Cl0R 112(3)
C05A C41 Cl0R 123(3)
C05A C41 C02E 125(3)
F01Z C56 C057 116(3)
C04T C56 F01Z 120(4)
C04T C56 C057 123(3)
C051 C27 Au0P 124(3)
C051 C27 C05N 107(3)
C05N C27 Au0P 129(3)
C02Y C31 C05W 108(3)
C051 C36 Cl11 122(3)
C05B C36 Cl11 121(4)
C05B C36 C051 116(4)
C05W N36 C04N 120(4)
N02O C24 Au09 176(3)
Au0P C30 C42 126.9(19)
C42 C2AA C71 120.0
C2AA C42 C30 112(3)
C2AA C42 N37 103(3)
C067 C42 C30 128(3)
C067 C42 C2AA 120.0
C067 C42 N37 137(3)
N37 C42 C30 9.4(14)
C42 C067 C63 120.0
N67 C63 C067 120.0
C63 N67 C71 120.0
N67 C71 C2AA 120.0
Au0P N37 C42 150(2)
N02Z C5 C6 122(2)
N02Z C5 C9 117(2)
C6 C5 C9 120.0
C5 C6 C7 120.0
N2 C7 C6 120.0
C7 N2 C1AA 120.0
N2 C1AA C9 120.0
C1AA C9 C5 120.0

loop_
_geom_bond_atom_site_label_1
_geom_bond_atom_site_label_2
_geom_bond_distance
Au01 C01V 1.98(2)
Au01 C038 2.03(2)
Au02 C01Y 2.06(2)
Au02 C026 2.03(3)
Au03 C02D 1.92(3)
Au03 C043 2.07(2)
Au04 Au07 3.2344(16)
Au04 C027 2.02(2)
Au04 C04H 1.93(2)
Au05 C02N 2.07(3)
Au05 C20 1.90(2)
Au06 C03K 1.98(2)
Au06 C045 1.88(5)
Au07 Au08 3.2768(16)
Au07 C04E 1.94(3)
Au07 C04Z 2.03(2)
Au08 C01W 2.05(3)
Au08 C02B 2.01(5)
Au09 C02L 2.05(3)
Au09 C24 2.02(3)
Au0A C03C 2.12(4)
Au0A C059 2.01(3)
Au0B C0AA 1.98(2)
Au0B C32 1.95(3)
Cl0D C02K 1.68(2)
Cl0E C03E 1.71(3)
Cl0F C04X 1.69(3)
Cl0G C057 1.65(3)
Cl0H C03I 1.71(2)
Cl0I C03S 1.75(2)
Cl0J C034 1.73(3)
Cl0K C030 1.76(3)
Cl0L C02M 1.76(3)
Cl0M C049 1.72(3)
Cl0N C06B 1.85(3)
Cl0O C04C 1.74(3)
Au0P C27 1.94(3)
Au0P C30 1.48(2)
Au0P N37 1.45(3)
Cl0Q C02Q 1.72(3)
Cl0R C41 1.77(3)
Cl0S C04B 1.75(3)
Cl0T C05M 1.67(3)
Cl0U C037 1.75(3)
Cl0V C058 1.75(3)
Cl0W C04T 1.72(3)
Cl0X C03U 1.65(3)
Cl0Y C04R 1.64(3)
Cl00 C3AA 1.75(3)
F010 C02S 1.41(3)
Cl11 C36 1.74(4)
F012 C04A 1.35(3)
F013 C02E 1.27(3)
F014 C02I 1.42(4)
F015 C03J 1.35(3)
F016 C02C 1.34(2)
Cl01 C062 1.71(5)
F018 C03R 1.24(3)
F019 C02G 1.33(3)
F01A C02R 1.45(3)
F01B C03A 1.29(3)
F01C C048 1.28(3)
F01D C032 1.28(4)
F01E C03N 1.33(2)
F01F C050 1.31(3)
F01G C042 1.42(3)
F01H C03B 1.32(3)
F01I C03M 1.31(3)
F01J C02U 1.30(3)
N01K C02P 1.23(3)
N01K C03C 1.09(4)
N01L C02D 1.11(3)
N01L C02J 1.55(4)
F01M C04D 1.39(3)
F01N C04F 1.41(3)
F01O C04W 1.39(3)
F01P C05I 1.38(3)
F01Q C031 1.38(3)
F01R C04G 1.39(3)
N01S C02B 1.08(4)
N01S C039 1.39(3)
N01T C01V 1.07(3)
N01T C02W 1.50(3)
F01U C04P 1.39(3)
C01W C02I 1.35(4)
C01W C02R 1.38(4)
F01X C068 1.44(3)
C01Y C02S 1.47(3)
C01Y C03M 1.33(3)
F01Z C56 1.38(3)
F020 C03F 1.42(4)
N021 C033 1.39(4)
N021 C03V 1.27(3)
N022 C045 1.18(4)
N022 C04J 1.42(4)
N023 C02Y 1.48(4)
N023 C20 1.16(3)
F025 C04Q 1.33(3)
C026 N02F 1.13(3)
C027 C02U 1.47(4)
C027 C03J 1.31(4)
F028 C05Z 1.37(3)
F029 C047 1.33(3)
F02A C04K 1.42(3)
C02C C038 1.42(3)
C02C C03S 1.30(3)
C02E C02N 1.39(4)
C02E C41 1.38(4)
N02F C03T 1.46(4)
C02G C02Q 1.39(3)
C02G C038 1.40(3)
F02H C05A 1.35(3)
C02I C037 1.32(4)
C02J C03Y 1.41(4)
C02J C053 1.36(4)
C02K C02S 1.38(3)
C02K C048 1.34(3)
C02L C032 1.37(4)
C02L C03A 1.41(4)
C02M C02R 1.32(3)
C02M C03B 1.36(4)
C02N C04G 1.37(3)
N02O C05G 1.40(2)
N02O C24 1.08(3)
C02P C03Q 1.34(4)
C02P C04M 1.47(4)
C02Q C03N 1.43(4)
N02T C05Q 1.27(5)
N02T C061 1.20(4)
C02U C03E 1.37(4)
C02W C03O 1.41(3)
C02W C03P 1.32(3)
N02X C04H 1.24(3)
N02X C04S 1.34(3)
C02Y C054 1.31(4)
C02Y C31 1.41(4)
N02Z C04E 1.14(3)
N02Z C5 1.30(3)
C030 C03J 1.40(4)
C030 C04A 1.42(4)
C031 C03K 1.34(3)
C031 C03U 1.34(4)
C032 C058 1.39(4)
C033 C03O 1.34(3)
C034 C03F 1.41(5)
C034 C03R 1.40(4)
N035 C036 1.40(3)
N035 C32 1.20(3)
C036 C05U 1.29(4)
C036 C05Y 1.34(4)
C037 C03B 1.31(4)
C039 C05X 1.3900
C039 C05L 1.3900
C05X C066 1.3900
C066 N03W 1.3900
N03W C04Y 1.3900
C04Y C05L 1.3900
C03A C04X 1.31(3)
C03E C04A 1.32(4)
C03F C04R 1.38(6)
N03H C03Z 1.33(4)
N03H C05D 1.25(4)
C03I C03M 1.38(3)
C03I C048 1.42(4)
C03K C042 1.45(3)
F03L C051 1.37(3)
C03N C03S 1.34(3)
C03P C03V 1.38(3)
C03Q C05D 1.42(4)
C03R C043 1.37(4)
C03T C05C 1.17(4)
C03T C065 1.39(4)
C03U C04K 1.37(4)
C03Y C064 1.33(4)
C03Z C04M 1.38(5)
C041 C04J 1.35(3)
C041 C05R 1.47(5)
C042 C049 1.43(4)
C043 C04W 1.41(4)
C047 C04T 1.46(5)
C047 C059 1.30(5)
C049 C04K 1.40(4)
C04B C04D 1.33(4)
C04B C05I 1.31(4)
C04C C04Q 1.44(3)
C04C C050 1.33(4)
C04D C06B 1.35(4)
C04F C057 1.42(4)
C04F C059 1.36(4)
C04G C05M 1.43(4)
N04I C052 1.27(4)
N04I C05S 1.28(3)
C04J C05P 1.37(4)
F04L C05N 1.47(4)
C04N C054 1.40(5)
C04N N36 1.31(5)
C04O N04U 1.34(4)
C04O C053 1.40(4)
C04P C04X 1.43(5)
C04P C058 1.40(4)
C04Q C0AA 1.40(4)
C04R C04W 1.35(4)
C04S C06D 1.3900
C04S C040 1.3900
C06D C57 1.3900
C57 N83 1.3900
N83 C91 1.3900
C91 C040 1.3900
C04T C56 1.38(4)
N04U C064 1.39(4)
C04Z C05I 1.58(4)
C04Z C068 1.14(3)
C050 C3AA 1.31(4)
C051 C27 1.32(4)
C051 C36 1.31(5)
C052 C05U 1.38(4)
N056 C05R 1.14(5)
N056 C40 1.39(5)
C057 C56 1.45(4)
C05A C05M 1.32(4)
C05A C41 1.29(4)
C05B F05J 1.55(5)
C05B C062 1.29(8)
C05B C36 1.19(5)
C05C C061 1.45(4)
C05G C35 1.3900
C05G C43 1.3900
C35 C46 1.3900
C46 N05H 1.3900
N05H C05T 1.3900
C05T C43 1.3900
C05N C062 1.30(7)
C05N C27 1.46(4)
C05P C40 1.38(4)
C05Q C065 1.48(5)
C05S C05Y 1.43(4)
C05W C31 1.53(5)
C05W N36 1.20(4)
C05Z C0AA 1.40(4)
C05Z C3AA 1.44(3)
C068 C06B 1.25(4)
C30 C42 1.86(3)
C2AA C42 1.3900
C2AA C71 1.3900
C42 C067 1.3900
C42 N37 1.65(3)
C067 C63 1.3900
C63 N67 1.3900
N67 C71 1.3900
C5 C6 1.3900
C5 C9 1.3900
C6 C7 1.3900
C7 N2 1.3900
N2 C1AA 1.3900
C1AA C9 1.3900

loop_
_smtbx_masks_void_nr
_smtbx_masks_void_average_x
_smtbx_masks_void_average_y
_smtbx_masks_void_average_z
_smtbx_masks_void_volume
_smtbx_masks_void_count_electrons
1 0.000 0.000 -0.220 1765.7 228.3
2 0.000 0.500 0.530 172.6 14.6
3 0.500 0.500 -0.281 1765.7 228.9
4 0.500 0.000 0.470 172.6 14.4
